data_4031552
loop_
_publ_author_name
'Hernando, M.'
'Boulahya, K.'
'Parras, M.'
'Gonzalez-Calbet, J.M.'
'Amador, U.'

_publ_section_title
;
 Synthesis and microstructural characterisation of two new one-dimensional
 members of the (A3 Ni Mn O6)a (A3 Mn3 O9)b homologous series (A= Ba, Sr)
;
_journal_name_full 'European Journal of Inorganic Chemistry'
_journal_page_first 2419
_journal_page_last 2425
_journal_volume 2003
_journal_year 2003
_chemical_formula_sum 'Ba1.25 Mn3 Ni O12 Sr3.75'
_chemical_name_systematic '(Sr0.75 Ba0.25)5 (Ni Mn3 O12)'
_space_group_IT_number 165
_symmetry_space_group_name_Hall '-P 3 2"c'
_symmetry_space_group_name_H-M 'P -3 c 1'
_cell_angle_alpha 90
_cell_angle_beta 90
_cell_angle_gamma 120
_cell_formula_units_Z 6
_cell_length_a 9.7114
_cell_length_b 9.7114
_cell_length_c 20.3649
_cell_volume 1663.323
_citation_journal_id_ASTM EJICFO
_cod_data_source_file Hernando_EJICFO_2003_710.cif
_cod_data_source_block Ba1.25Mn3Ni1O12Sr3.75
_cod_original_formula_sum 'Ba1.25 Mn3 Ni1 O12 Sr3.75'
_cod_database_code 4031552

loop_
_symmetry_equiv_pos_as_xyz
x,y,z
-y,x-y,z
-x+y,-x,z
y,x,-z+1/2
-x,-x+y,-z+1/2
x-y,-y,-z+1/2
-x,-y,-z
y,-x+y,-z
x-y,x,-z
-y,-x,z-1/2
x,x-y,z-1/2
-x+y,y,z-1/2

loop_
_atom_site_label
_atom_site_type_symbol
_atom_site_fract_x
_atom_site_fract_y
_atom_site_fract_z
_atom_site_occupancy
_atom_site_U_iso_or_equiv
Mn4 Mn+4 0 0 0.124 1 0.0
Sr2 Sr+2 0.3368 0.0142 0.1526 0.75 0.0
Mn2 Mn+4 0.3333 0.6667 0.17 1 0.0
Ni2 Ni+2 -0.088 -0.088 0.25 0.3 0.0
Mn1 Mn+4 0 0 0 1 0.0
O3 O-2 0.516 0.184 0.02 1 0.0
Ba3 Ba+2 0.6547 0 0.25 0.25 0.0
Ni1 Ni+2 0 0 0.25 0.1 0.0
Ni4 Ni+2 0.266 0.6 0.059 0.24 0.0
O5 O-2 0.147 0.162 0.178 1 0.0
O4 O-2 0.334 0.815 0.248 1 0.0
O2 O-2 0.167 0.666 0.122 1 0.0
Mn5 Mn+4 0.3333 0.6667 0.42 1 0.0
O6 O-2 0.515 0.346 0.156 1 0.0
Ni3 Ni+2 0.3333 0.6667 0.059 0.28 0.0
Ba2 Ba+2 0.3368 0.0142 0.1526 0.25 0.0
Sr3 Sr+2 0.6547 0 0.25 0.75 0.0
Sr1 Sr+2 0.6786 0.0064 0.05 0.75 0.0
O1 O-2 0.174 -0.008 0.054 1 0.0
Mn3 Mn+4 0.3333 0.6667 0.297 1 0.0
Ba1 Ba+2 0.6786 0.0064 0.05 0.25 0.0
